data_7218590
loop_
_publ_author_name
'Sarkar, Satavisha'
'Das, Deb K.'
'Khan, Abu T.'

_publ_section_title
;
 Synthesis of fully-substituted pyridines and dihydropyridines in a highly
 chemoselective manner utilizing a multicomponent reaction (MCR) strategy
;
_journal_issue 96
_journal_name_full 'RSC Adv.'
_journal_page_first 53752
_journal_paper_doi 10.1039/C4RA08237K
_journal_volume 4
_journal_year 2014
_chemical_formula_moiety 'C20 H16 Cl N5'
_chemical_formula_sum 'C20 H16 Cl N5'
_chemical_formula_weight 361.83
_chemical_name_systematic
; 
 ? 
;
_space_group_IT_number 14
_symmetry_cell_setting monoclinic
_symmetry_space_group_name_Hall '-P 2yn'
_symmetry_space_group_name_H-M 'P 1 21/n 1'
_atom_sites_solution_hydrogens geom
_atom_sites_solution_primary direct
_atom_sites_solution_secondary difmap
_audit_creation_method SHELXL-97
_cell_angle_alpha 90.00
_cell_angle_beta 98.889(12)
_cell_angle_gamma 90.00
_cell_formula_units_Z 4
_cell_length_a 12.968(2)
_cell_length_b 10.2902(18)
_cell_length_c 13.385(2)
_cell_measurement_temperature 296(2)
_cell_volume 1764.7(5)
_computing_cell_refinement 'Bruker SMART'
_computing_data_collection 'Bruker SMART'
_computing_data_reduction 'Bruker SAINT'
_computing_molecular_graphics 'Bruker SHELXTL'
_computing_publication_material 'Bruker SHELXTL'
_computing_structure_refinement 'SHELXL-97 (Sheldrick, 1997)'
_computing_structure_solution 'SHELXS-97 (Sheldrick, 1990)'
_diffrn_ambient_temperature 296(2)
_diffrn_measured_fraction_theta_full 0.954
_diffrn_measured_fraction_theta_max 0.954
_diffrn_measurement_device_type 'CCD area detector'
_diffrn_measurement_method 'phi and omega scans'
_diffrn_radiation_monochromator graphite
_diffrn_radiation_source 'fine-focus sealed tube'
_diffrn_radiation_type MoK\a
_diffrn_radiation_wavelength 0.71073
_diffrn_reflns_av_R_equivalents 0.1004
_diffrn_reflns_av_sigmaI/netI 0.0781
_diffrn_reflns_limit_h_max 15
_diffrn_reflns_limit_h_min -15
_diffrn_reflns_limit_k_max 12
_diffrn_reflns_limit_k_min -11
_diffrn_reflns_limit_l_max 15
_diffrn_reflns_limit_l_min -15
_diffrn_reflns_number 12046
_diffrn_reflns_theta_full 24.99
_diffrn_reflns_theta_max 24.99
_diffrn_reflns_theta_min 2.04
_exptl_absorpt_coefficient_mu 0.230
_exptl_absorpt_correction_T_max 0.964
_exptl_absorpt_correction_T_min 0.952
_exptl_absorpt_correction_type multi-scan
_exptl_absorpt_process_details SADABS
_exptl_crystal_colour olorless
_exptl_crystal_density_diffrn 1.362
_exptl_crystal_density_method 'not measured'
_exptl_crystal_description needle
_exptl_crystal_F_000 752
_exptl_crystal_size_max 0.30
_exptl_crystal_size_mid 0.18
_exptl_crystal_size_min 0.16
_refine_diff_density_max 0.964
_refine_diff_density_min -0.525
_refine_diff_density_rms 0.138
_refine_ls_extinction_method none
_refine_ls_goodness_of_fit_ref 1.010
_refine_ls_hydrogen_treatment constr
_refine_ls_matrix_type full
_refine_ls_number_parameters 237
_refine_ls_number_reflns 2962
_refine_ls_number_restraints 0
_refine_ls_restrained_S_all 1.010
_refine_ls_R_factor_all 0.1914
_refine_ls_R_factor_gt 0.1537
_refine_ls_shift/su_max 0.000
_refine_ls_shift/su_mean 0.000
_refine_ls_structure_factor_coef Fsqd
_refine_ls_weighting_details 'calc w=1/[\s^2^(Fo^2^)+(0.0000P)^2^+40.0000P] where P=(Fo^2^+2Fc^2^)/3'
_refine_ls_weighting_scheme calc
_refine_ls_wR_factor_gt 0.3668
_refine_ls_wR_factor_ref 0.3821
_reflns_number_gt 1947
_reflns_number_total 2962
_reflns_threshold_expression >2sigma(I)
_cod_data_source_file c4ra08237k2.cif
_cod_data_source_block platon
_cod_original_sg_symbol_H-M 'P 21/n'
_cod_database_code 7218590

loop_
_symmetry_equiv_pos_as_xyz
'x, y, z'
'-x+1/2, y+1/2, -z+1/2'
'-x, -y, -z'
'x-1/2, -y-1/2, z-1/2'

loop_
_atom_site_label
_atom_site_type_symbol
_atom_site_fract_x
_atom_site_fract_y
_atom_site_fract_z
_atom_site_U_iso_or_equiv
_atom_site_adp_type
_atom_site_occupancy
_atom_site_symmetry_multiplicity
_atom_site_calc_flag
_atom_site_refinement_flags
Cl1 Cl -0.1698(3) 0.2606(4) 0.8726(3) 0.0922(14) Uani 1 1 d .
C7 C 0.1887(9) -0.1111(10) 0.5512(9) 0.047(3) Uani 1 1 d .
H7A H 0.2032 -0.1291 0.6232 0.056 Uiso 1 1 calc R
H7B H 0.1176 -0.1386 0.5276 0.056 Uiso 1 1 calc R
N15 N 0.3874(8) 0.3843(10) 0.7123(8) 0.059(3) Uani 1 1 d .
N14 N -0.0180(10) 0.3454(12) 0.3409(9) 0.080(4) Uani 1 1 d .
N16 N 0.3507(8) 0.0420(10) 0.6522(7) 0.057(3) Uani 1 1 d .
H16A H 0.3761 0.0864 0.7051 0.069 Uiso 1 1 d R
H16B H 0.3339 -0.0344 0.6711 0.069 Uiso 1 1 d R
N13 N 0.0781(8) 0.0246(11) 0.3897(7) 0.060(3) Uani 1 1 d .
H13A H 0.0541 -0.0456 0.4124 0.072 Uiso 1 1 d R
H13B H 0.0276 0.0682 0.3562 0.072 Uiso 1 1 d R
C1 C 0.2594(9) -0.1932(12) 0.5003(9) 0.052(3) Uani 1 1 d .
C2 C 0.3189(11) -0.1424(14) 0.4309(11) 0.072(4) Uani 1 1 d .
H2 H 0.3186 -0.0540 0.4163 0.087 Uiso 1 1 calc R
C3 C 0.3798(13) -0.2314(19) 0.3834(14) 0.093(5) Uani 1 1 d .
H3 H 0.4186 -0.1982 0.3363 0.112 Uiso 1 1 calc R
C4 C 0.3852(13) -0.3558(19) 0.4009(15) 0.096(5) Uani 1 1 d .
H4 H 0.4264 -0.4097 0.3677 0.116 Uiso 1 1 calc R
C5 C 0.3283(13) -0.4037(15) 0.4697(13) 0.088(5) Uani 1 1 d .
H5 H 0.3320 -0.4921 0.4844 0.105 Uiso 1 1 calc R
C6 C 0.2633(10) -0.3237(11) 0.5199(10) 0.060(3) Uani 1 1 d .
H6 H 0.2240 -0.3595 0.5655 0.072 Uiso 1 1 calc R
C19 C 0.0097(10) 0.2000(13) 0.8083(10) 0.064(3) Uani 1 1 d .
H19 H 0.0210 0.1472 0.8653 0.076 Uiso 1 1 calc R
C20 C 0.0850(9) 0.2054(11) 0.7402(9) 0.051(3) Uani 1 1 d .
H20 H 0.1465 0.1576 0.7533 0.061 Uiso 1 1 calc R
C15 C 0.0652(8) 0.2815(11) 0.6564(8) 0.047(3) Uani 1 1 d .
C16 C -0.0284(11) 0.3518(13) 0.6396(10) 0.064(4) Uani 1 1 d .
H16 H -0.0426 0.4040 0.5824 0.077 Uiso 1 1 calc R
C17 C -0.0993(10) 0.3459(14) 0.7052(11) 0.071(4) Uani 1 1 d .
H17 H -0.1616 0.3920 0.6921 0.085 Uiso 1 1 calc R
C18 C -0.0779(9) 0.2729(11) 0.7882(9) 0.051(3) Uani 1 1 d .
C10 C 0.0384(10) 0.2888(12) 0.4038(9) 0.053(3) Uani 1 1 d .
C14 C 0.3259(9) 0.3168(11) 0.6703(8) 0.047(3) Uani 1 1 d .
C11 C 0.1442(8) 0.2895(10) 0.5785(8) 0.044(3) Uani 1 1 d .
H11 H 0.1537 0.3817 0.5640 0.052 Uiso 1 1 calc R
C8 C 0.1234(8) 0.0942(11) 0.4663(7) 0.042(3) Uani 1 1 d .
C13 C 0.2657(8) 0.1021(11) 0.6052(8) 0.044(3) Uani 1 1 d .
C12 C 0.2461(8) 0.2373(11) 0.6181(8) 0.046(3) Uani 1 1 d .
C9 C 0.1036(8) 0.2239(11) 0.4794(8) 0.042(2) Uani 1 1 d .
N12 N 0.1942(7) 0.0332(8) 0.5372(7) 0.043(2) Uani 1 1 d .

loop_
_atom_site_aniso_label
_atom_site_aniso_U_11
_atom_site_aniso_U_22
_atom_site_aniso_U_33
_atom_site_aniso_U_23
_atom_site_aniso_U_13
_atom_site_aniso_U_12
Cl1 0.100(3) 0.088(3) 0.107(3) 0.002(2) 0.074(3) 0.011(2)
C7 0.057(7) 0.037(6) 0.053(7) -0.004(5) 0.024(6) -0.003(5)
N15 0.057(6) 0.058(7) 0.061(6) -0.008(5) 0.002(5) -0.012(5)
N14 0.101(9) 0.065(8) 0.066(7) 0.007(6) -0.009(7) -0.002(7)
N16 0.060(6) 0.045(6) 0.062(6) -0.005(5) -0.006(5) 0.003(5)
N13 0.062(6) 0.062(7) 0.054(6) -0.002(5) 0.006(5) -0.012(5)
C1 0.055(7) 0.054(7) 0.048(7) -0.003(5) 0.008(6) -0.002(6)
C2 0.085(10) 0.060(8) 0.080(9) 0.001(7) 0.038(8) -0.021(7)
C3 0.090(11) 0.094(14) 0.110(13) -0.009(11) 0.060(10) -0.001(10)
C4 0.094(12) 0.083(12) 0.127(15) -0.024(11) 0.060(12) 0.008(10)
C5 0.089(11) 0.054(9) 0.116(13) -0.011(9) 0.003(10) 0.017(8)
C6 0.078(9) 0.034(6) 0.073(8) -0.004(6) 0.022(7) 0.005(6)
C19 0.072(8) 0.061(8) 0.063(8) 0.015(6) 0.026(7) -0.001(7)
C20 0.054(7) 0.047(7) 0.054(7) 0.009(5) 0.016(6) 0.009(5)
C15 0.045(6) 0.042(6) 0.053(7) -0.006(5) 0.000(5) -0.001(5)
C16 0.084(9) 0.055(8) 0.053(7) 0.007(6) 0.011(7) 0.019(7)
C17 0.066(8) 0.067(9) 0.088(10) 0.004(8) 0.039(8) 0.027(7)
C18 0.063(7) 0.040(6) 0.056(7) -0.003(5) 0.027(6) 0.009(5)
C10 0.064(7) 0.050(7) 0.045(6) 0.001(6) 0.007(6) -0.008(6)
C14 0.049(6) 0.045(6) 0.045(6) -0.008(5) 0.002(5) 0.001(5)
C11 0.057(6) 0.030(5) 0.044(6) 0.007(4) 0.007(5) -0.008(5)
C8 0.036(5) 0.061(7) 0.031(5) -0.002(5) 0.010(5) -0.019(5)
C13 0.043(6) 0.051(7) 0.040(6) 0.006(5) 0.011(5) -0.010(5)
C12 0.046(6) 0.047(6) 0.046(6) -0.002(5) 0.010(5) -0.009(5)
C9 0.042(6) 0.046(6) 0.038(6) 0.007(5) 0.010(5) -0.008(5)
N12 0.042(5) 0.038(5) 0.050(5) -0.003(4) 0.013(4) -0.003(4)

loop_
_atom_type_symbol
_atom_type_description
_atom_type_scat_dispersion_real
_atom_type_scat_dispersion_imag
_atom_type_scat_source
C C 0.0033 0.0016 'International Tables Vol C Tables 4.2.6.8 and 6.1.1.4'
H H 0.0000 0.0000 'International Tables Vol C Tables 4.2.6.8 and 6.1.1.4'
Cl Cl 0.1484 0.1585 'International Tables Vol C Tables 4.2.6.8 and 6.1.1.4'
N N 0.0061 0.0033 'International Tables Vol C Tables 4.2.6.8 and 6.1.1.4'

loop_
_geom_angle_atom_site_label_1
_geom_angle_atom_site_label_2
_geom_angle_atom_site_label_3
_geom_angle
C1 C7 N12 117.4(9)
C1 C7 H7A 108.0
N12 C7 H7A 108.0
C1 C7 H7B 108.0
N12 C7 H7B 108.0
H7A C7 H7B 107.2
C13 N16 H16A 108.9
C13 N16 H16B 109.4
H16A N16 H16B 108.8
C8 N13 H13A 109.0
C8 N13 H13B 109.6
H13A N13 H13B 109.5
C6 C1 C2 119.1(12)
C6 C1 C7 118.5(11)
C2 C1 C7 122.4(12)
C1 C2 C3 117.3(14)
C1 C2 H2 121.4
C3 C2 H2 121.4
C4 C3 C2 124.8(16)
C4 C3 H3 117.6
C2 C3 H3 117.6
C3 C4 C5 117.4(15)
C3 C4 H4 121.3
C5 C4 H4 121.3
C4 C5 C6 122.3(15)
C4 C5 H5 118.8
C6 C5 H5 118.8
C1 C6 C5 119.1(13)
C1 C6 H6 120.5
C5 C6 H6 120.5
C18 C19 C20 119.0(11)
C18 C19 H19 120.5
C20 C19 H19 120.5
C15 C20 C19 119.1(11)
C15 C20 H20 120.5
C19 C20 H20 120.5
C20 C15 C16 118.5(11)
C20 C15 C11 121.2(10)
C16 C15 C11 120.3(10)
C17 C16 C15 121.8(12)
C17 C16 H16 119.1
C15 C16 H16 119.1
C18 C17 C16 119.1(12)
C18 C17 H17 120.5
C16 C17 H17 120.5
C17 C18 C19 122.5(11)
C17 C18 Cl1 119.9(9)
C19 C18 Cl1 117.4(10)
N14 C10 C9 178.6(14)
N15 C14 C12 177.4(12)
C12 C11 C9 109.3(9)
C12 C11 C15 112.9(9)
C9 C11 C15 112.6(8)
C12 C11 H11 107.2
C9 C11 H11 107.2
C15 C11 H11 107.2
N13 C8 N12 117.6(11)
N13 C8 C9 124.0(11)
N12 C8 C9 118.4(9)
N16 C13 N12 119.4(10)
N16 C13 C12 122.9(10)
N12 C13 C12 117.6(10)
C14 C12 C13 119.4(10)
C14 C12 C11 121.5(10)
C13 C12 C11 119.1(9)
C8 C9 C10 118.6(10)
C8 C9 C11 120.0(9)
C10 C9 C11 121.2(10)
C8 N12 C13 121.9(9)
C8 N12 C7 120.2(9)
C13 N12 C7 117.6(9)

loop_
_geom_bond_atom_site_label_1
_geom_bond_atom_site_label_2
_geom_bond_distance
Cl1 C18 1.768(12)
C7 C1 1.487(15)
C7 N12 1.500(13)
C7 H7A 0.9700
C7 H7B 0.9700
N15 C14 1.139(13)
N14 C10 1.179(15)
N16 C13 1.334(14)
N16 H16A 0.8641
N16 H16B 0.8644
N13 C8 1.312(13)
N13 H13A 0.8602
N13 H13B 0.8602
C1 C6 1.368(16)
C1 C2 1.397(17)
C2 C3 1.42(2)
C2 H2 0.9300
C3 C4 1.30(2)
C3 H3 0.9300
C4 C5 1.36(2)
C4 H4 0.9300
C5 C6 1.418(19)
C5 H5 0.9300
C6 H6 0.9300
C19 C18 1.354(17)
C19 C20 1.436(16)
C19 H19 0.9300
C20 C15 1.360(15)
C20 H20 0.9300
C15 C16 1.401(16)
C15 C11 1.572(16)
C16 C17 1.367(18)
C16 H16 0.9300
C17 C18 1.334(17)
C17 H17 0.9300
C10 C9 1.386(16)
C14 C12 1.416(15)
C11 C12 1.448(15)
C11 C9 1.509(14)
C11 H11 0.9800
C8 N12 1.367(13)
C8 C9 1.375(16)
C13 N12 1.390(13)
C13 C12 1.429(16)

loop_
_geom_torsion_atom_site_label_1
_geom_torsion_atom_site_label_2
_geom_torsion_atom_site_label_3
_geom_torsion_atom_site_label_4
_geom_torsion
N12 C7 C1 C6 173.7(11)
N12 C7 C1 C2 -8.6(17)
C6 C1 C2 C3 1(2)
C7 C1 C2 C3 -177.0(13)
C1 C2 C3 C4 -1(3)
C2 C3 C4 C5 0(3)
C3 C4 C5 C6 1(3)
C2 C1 C6 C5 0(2)
C7 C1 C6 C5 178.3(12)
C4 C5 C6 C1 -2(2)
C18 C19 C20 C15 -1.4(19)
C19 C20 C15 C16 0.0(18)
C19 C20 C15 C11 -179.1(10)
C20 C15 C16 C17 0(2)
C11 C15 C16 C17 179.2(12)
C15 C16 C17 C18 1(2)
C16 C17 C18 C19 -3(2)
C16 C17 C18 Cl1 -178.5(11)
C20 C19 C18 C17 3(2)
C20 C19 C18 Cl1 178.7(10)
C20 C15 C11 C12 -14.8(15)
C16 C15 C11 C12 166.2(11)
C20 C15 C11 C9 109.6(12)
C16 C15 C11 C9 -69.5(13)
N15 C14 C12 C13 -170(28)
N15 C14 C12 C11 9(29)
N16 C13 C12 C14 9.8(17)
N12 C13 C12 C14 -167.5(9)
N16 C13 C12 C11 -169.4(10)
N12 C13 C12 C11 13.4(15)
C9 C11 C12 C14 143.7(10)
C15 C11 C12 C14 -90.1(12)
C9 C11 C12 C13 -37.2(13)
C15 C11 C12 C13 89.0(12)
N13 C8 C9 C10 -5.4(16)
N12 C8 C9 C10 174.8(10)
N13 C8 C9 C11 168.9(10)
N12 C8 C9 C11 -10.9(14)
N14 C10 C9 C8 142(57)
N14 C10 C9 C11 -32(58)
C12 C11 C9 C8 36.7(13)
C15 C11 C9 C8 -89.6(12)
C12 C11 C9 C10 -149.2(10)
C15 C11 C9 C10 84.5(12)
N13 C8 N12 C13 162.7(10)
C9 C8 N12 C13 -17.5(14)
N13 C8 N12 C7 -24.2(14)
C9 C8 N12 C7 155.6(9)
N16 C13 N12 C8 -160.8(10)
C12 C13 N12 C8 16.6(14)
N16 C13 N12 C7 26.0(14)
C12 C13 N12 C7 -156.7(9)
C1 C7 N12 C8 98.0(12)
C1 C7 N12 C13 -88.6(12)
